data_7049701
loop_
_publ_author_name
'Gong, Liao-Kuo'
'Du, Ke-Zhao'
'Huang, Xiao-Ying'

_publ_section_title
;
 PbX<sub>2</sub>(OOCMMIm) (X = Cl, Br): photoluminescent organic-inorganic
 hybrid lead halide compounds with high proton conductivity.
;
_journal_issue 20
_journal_name_full 'Dalton transactions (Cambridge, England : 2003)'
_journal_page_first 6690
_journal_page_last 6694
_journal_paper_doi 10.1039/c9dt01139k
_journal_volume 48
_journal_year 2019
_chemical_formula_moiety 'C6 H8 Cl2 N2 O2 Pb'
_chemical_formula_sum 'C6 H8 Cl2 N2 O2 Pb'
_chemical_formula_weight 418.23
_chemical_melting_point ?
_chemical_name_common none
_space_group_crystal_system monoclinic
_space_group_IT_number 14
_space_group_name_Hall '-P 2ybc'
_space_group_name_H-M_alt 'P 1 21/c 1'
_symmetry_space_group_name_Hall '-P 2ybc'
_symmetry_space_group_name_H-M 'P 1 21/c 1'
_atom_sites_solution_hydrogens geom
_audit_creation_method SHELXL-2016/6
_audit_update_record
;
2019-03-12 deposited with the CCDC.    2019-04-15 downloaded from the CCDC.
;
_cell_angle_alpha 90
_cell_angle_beta 112.445(9)
_cell_angle_gamma 90
_cell_formula_units_Z 4
_cell_length_a 8.0984(6)
_cell_length_b 17.9704(10)
_cell_length_c 7.8257(6)
_cell_measurement_reflns_used 1888
_cell_measurement_temperature 295(2)
_cell_measurement_theta_max 27.7540
_cell_measurement_theta_min 3.8160
_cell_volume 1052.61(14)
_computing_cell_refinement 'Bruker FRAMBO'
_computing_data_collection 'Bruker FRAMBO'
_computing_data_reduction 'Bruker SAINT'
_computing_molecular_graphics 'Bruker SHELXTL'
_computing_publication_material 'Bruker SHELXTL'
_computing_structure_refinement 'SHELXL-2016/6 (Sheldrick, 2016)'
_computing_structure_solution 'Bruker SHELXTL'
_diffrn_ambient_temperature 295(2)
_diffrn_detector_area_resol_mean 16.2083
_diffrn_measured_fraction_theta_full 0.997
_diffrn_measured_fraction_theta_max 0.849
_diffrn_measurement_device_type 'multiwire proportional'
_diffrn_measurement_method 'phi and omega scans'
_diffrn_radiation_type MoK\a
_diffrn_radiation_wavelength 0.71073
_diffrn_reflns_av_R_equivalents 0.0261
_diffrn_reflns_av_unetI/netI 0.0336
_diffrn_reflns_Laue_measured_fraction_full 0.997
_diffrn_reflns_Laue_measured_fraction_max 0.849
_diffrn_reflns_limit_h_max 10
_diffrn_reflns_limit_h_min -10
_diffrn_reflns_limit_k_max 23
_diffrn_reflns_limit_k_min -20
_diffrn_reflns_limit_l_max 9
_diffrn_reflns_limit_l_min -10
_diffrn_reflns_number 5633
_diffrn_reflns_point_group_measured_fraction_full 0.997
_diffrn_reflns_point_group_measured_fraction_max 0.849
_diffrn_reflns_theta_full 25.242
_diffrn_reflns_theta_max 28.132
_diffrn_reflns_theta_min 3.543
_diffrn_source 'fine-focus sealed X-ray tube'
_exptl_absorpt_coefficient_mu 16.505
_exptl_absorpt_correction_T_max 1.00000
_exptl_absorpt_correction_T_min 0.54426
_exptl_absorpt_correction_type multi-scan
_exptl_absorpt_process_details
;
CrysAlisPro 1.171.38.41 (Rigaku Oxford Diffraction, 2015)
Empirical absorption correction using spherical harmonics,
 implemented in SCALE3 ABSPACK scaling algorithm.
;
_exptl_crystal_colour colourless
_exptl_crystal_density_diffrn 2.639
_exptl_crystal_density_method 'not measured'
_exptl_crystal_description block
_exptl_crystal_F_000 760
_exptl_crystal_size_max 0.200
_exptl_crystal_size_mid 0.180
_exptl_crystal_size_min 0.150
_refine_diff_density_max 1.943
_refine_diff_density_min -1.373
_refine_diff_density_rms 0.163
_refine_ls_extinction_coef 0.0006(2)
_refine_ls_extinction_expression Fc^*^=kFc[1+0.001xFc^2^\l^3^/sin(2\q)]^-1/4^
_refine_ls_extinction_method 'SHELXL-2016/6 (Sheldrick 2016)'
_refine_ls_goodness_of_fit_ref 0.999
_refine_ls_hydrogen_treatment constr
_refine_ls_matrix_type full
_refine_ls_number_parameters 120
_refine_ls_number_reflns 2193
_refine_ls_number_restraints 0
_refine_ls_restrained_S_all 0.999
_refine_ls_R_factor_all 0.0507
_refine_ls_R_factor_gt 0.0326
_refine_ls_shift/su_max 0.001
_refine_ls_shift/su_mean 0.000
_refine_ls_structure_factor_coef Fsqd
_refine_ls_weighting_details 'w=1/[\s^2^(Fo^2^)+(0.0450P)^2^+4.0000P] where P=(Fo^2^+2Fc^2^)/3'
_refine_ls_weighting_scheme calc
_refine_ls_wR_factor_gt 0.0819
_refine_ls_wR_factor_ref 0.0917
_reflns_Friedel_coverage 0.000
_reflns_number_gt 1604
_reflns_number_total 2193
_reflns_threshold_expression 'I > 2\s(I)'
_cod_data_source_file c9dt01139k2.cif
_cod_data_source_block x
_cod_depositor_comments
;
The following automatic conversions were performed:

'_chemical_melting_point' value 'not measured' was changed to '?' -
the value is undefined or not given.

Automatic conversion script
Id: cif_fix_values 4973 2017-02-22 13:04:09Z antanas 

 Adding full bibliography for 7049701--7049702.cif.
;
_cod_database_code 7049701
_shelx_shelxl_version_number 2016/6
_shelx_space_group_comment
;
The symmetry employed for this shelxl refinement is uniquely defined
by the following loop, which should always be used as a source of
symmetry information in preference to the above space-group names.
They are only intended as comments.
;
_shelx_estimated_absorpt_t_min 0.137
_shelx_estimated_absorpt_t_max 0.191

loop_
_space_group_symop_operation_xyz
'x, y, z'
'-x, y+1/2, -z+1/2'
'-x, -y, -z'
'x, -y-1/2, z-1/2'

loop_
_atom_site_label
_atom_site_type_symbol
_atom_site_fract_x
_atom_site_fract_y
_atom_site_fract_z
_atom_site_U_iso_or_equiv
_atom_site_adp_type
_atom_site_occupancy
_atom_site_site_symmetry_order
_atom_site_calc_flag
_atom_site_refinement_flags_posn
_atom_site_refinement_flags_adp
Pb1 Pb 0.29600(4) 0.25172(2) 0.50957(4) 0.03035(15) Uani 1 1 d . .
Cl1 Cl 0.0473(3) 0.32289(12) 0.6217(3) 0.0422(5) Uani 1 1 d . .
Cl2 Cl 0.3109(4) 0.36683(13) 0.2808(3) 0.0599(8) Uani 1 1 d . .
O1 O 0.6331(10) 0.2623(3) 0.6808(10) 0.0507(17) Uani 1 1 d . .
O2 O 0.4738(7) 0.3296(3) 0.7952(7) 0.0375(13) Uani 1 1 d . .
N1 N 0.7741(8) 0.4016(3) 1.0396(8) 0.0312(14) Uani 1 1 d . .
N2 N 0.7408(10) 0.4658(4) 1.2556(9) 0.0449(18) Uani 1 1 d . .
C1 C 0.6184(10) 0.3091(4) 0.7932(10) 0.0286(16) Uani 1 1 d . .
C2 C 0.7957(10) 0.3386(4) 0.9334(11) 0.0336(18) Uani 1 1 d . .
H2A H 0.856250 0.298835 1.017861 0.040 Uiso 1 1 calc R U
H2B H 0.871041 0.353450 0.868263 0.040 Uiso 1 1 calc R U
C3 C 0.7567(15) 0.4744(5) 0.9856(13) 0.054(3) Uani 1 1 d . .
H3A H 0.758321 0.492667 0.875069 0.065 Uiso 1 1 calc R U
C4 C 0.7371(15) 0.5141(5) 1.1186(13) 0.058(3) Uani 1 1 d . .
H4A H 0.723277 0.565443 1.119151 0.069 Uiso 1 1 calc R U
C5 C 0.7619(11) 0.3982(4) 1.2021(11) 0.0361(19) Uani 1 1 d . .
H5A H 0.767339 0.354816 1.268910 0.043 Uiso 1 1 calc R U
C6 C 0.7262(17) 0.4860(6) 1.4284(14) 0.069(3) Uani 1 1 d . .
H6A H 0.826327 0.466172 1.529576 0.104 Uiso 1 1 calc R U
H6B H 0.617510 0.465949 1.431588 0.104 Uiso 1 1 calc R U
H6C H 0.724980 0.539206 1.438475 0.104 Uiso 1 1 calc R U

loop_
_atom_site_aniso_label
_atom_site_aniso_U_11
_atom_site_aniso_U_22
_atom_site_aniso_U_33
_atom_site_aniso_U_23
_atom_site_aniso_U_13
_atom_site_aniso_U_12
Pb1 0.0410(2) 0.0287(2) 0.02274(19) -0.00118(13) 0.01379(14) -0.00371(13)
Cl1 0.0379(11) 0.0452(12) 0.0420(12) -0.0065(10) 0.0136(10) -0.0003(9)
Cl2 0.120(2) 0.0242(11) 0.0483(14) 0.0003(10) 0.0468(15) -0.0047(12)
O1 0.051(4) 0.051(4) 0.047(4) -0.021(3) 0.015(3) -0.004(3)
O2 0.035(3) 0.037(3) 0.043(3) -0.008(3) 0.017(3) 0.001(3)
N1 0.036(4) 0.026(4) 0.027(3) -0.004(3) 0.007(3) 0.000(3)
N2 0.057(5) 0.040(5) 0.037(4) -0.010(3) 0.017(4) -0.003(4)
C1 0.040(4) 0.022(4) 0.026(4) 0.000(3) 0.016(4) 0.001(3)
C2 0.033(4) 0.032(4) 0.033(4) -0.010(4) 0.010(4) 0.000(3)
C3 0.098(8) 0.024(5) 0.046(6) 0.003(4) 0.034(6) -0.007(5)
C4 0.096(8) 0.017(4) 0.048(6) 0.004(4) 0.015(6) 0.002(5)
C5 0.046(5) 0.028(4) 0.027(4) -0.002(4) 0.006(4) -0.004(4)
C6 0.095(9) 0.072(8) 0.052(6) -0.021(6) 0.040(7) -0.003(7)

loop_
_atom_type_symbol
_atom_type_description
_atom_type_scat_dispersion_real
_atom_type_scat_dispersion_imag
_atom_type_scat_source
C C 0.0033 0.0016 'International Tables Vol C Tables 4.2.6.8 and 6.1.1.4'
H H 0.0000 0.0000 'International Tables Vol C Tables 4.2.6.8 and 6.1.1.4'
N N 0.0061 0.0033 'International Tables Vol C Tables 4.2.6.8 and 6.1.1.4'
O O 0.0106 0.0060 'International Tables Vol C Tables 4.2.6.8 and 6.1.1.4'
Cl Cl 0.1484 0.1585 'International Tables Vol C Tables 4.2.6.8 and 6.1.1.4'
Pb Pb -3.3944 10.1111 'International Tables Vol C Tables 4.2.6.8 and 6.1.1.4'

loop_
_geom_angle_atom_site_label_1
_geom_angle_atom_site_label_2
_geom_angle_atom_site_label_3
_geom_angle
_geom_angle_site_symmetry_3
O1 Pb1 O2 50.82(18) .
O1 Pb1 Cl2 88.98(17) .
O2 Pb1 Cl2 90.43(13) .
O1 Pb1 Cl1 123.83(15) .
O2 Pb1 Cl1 73.06(12) .
Cl2 Pb1 Cl1 94.34(7) .
O1 Pb1 Cl2 86.24(17) 4_566
O2 Pb1 Cl2 84.97(13) 4_566
Cl2 Pb1 Cl2 174.81(11) 4_566
Cl1 Pb1 Cl2 86.65(7) 4_566
Pb1 Cl2 Pb1 85.78(6) 4_565
C1 O1 Pb1 92.8(5) .
C1 O2 Pb1 92.6(5) .
C5 N1 C3 107.9(7) .
C5 N1 C2 126.0(7) .
C3 N1 C2 126.1(7) .
C5 N2 C4 107.6(7) .
C5 N2 C6 126.5(8) .
C4 N2 C6 126.0(8) .
O2 C1 O1 123.6(8) .
O2 C1 C2 121.5(7) .
O1 C1 C2 114.9(7) .
N1 C2 C1 113.3(6) .
N1 C2 H2A 108.9 .
C1 C2 H2A 108.9 .
N1 C2 H2B 108.9 .
C1 C2 H2B 108.9 .
H2A C2 H2B 107.7 .
C4 C3 N1 107.6(8) .
C4 C3 H3A 126.2 .
N1 C3 H3A 126.2 .
C3 C4 N2 107.5(8) .
C3 C4 H4A 126.2 .
N2 C4 H4A 126.2 .
N1 C5 N2 109.4(7) .
N1 C5 H5A 125.3 .
N2 C5 H5A 125.3 .
N2 C6 H6A 109.5 .
N2 C6 H6B 109.5 .
H6A C6 H6B 109.5 .
N2 C6 H6C 109.5 .
H6A C6 H6C 109.5 .
H6B C6 H6C 109.5 .

loop_
_geom_bond_atom_site_label_1
_geom_bond_atom_site_label_2
_geom_bond_distance
_geom_bond_site_symmetry_2
Pb1 O1 2.548(8) .
Pb1 O2 2.563(5) .
Pb1 Cl2 2.768(2) .
Pb1 Cl1 2.795(2) .
Pb1 Cl2 2.977(2) 4_566
O1 C1 1.255(9) .
O2 C1 1.233(8) .
N1 C5 1.314(9) .
N1 C3 1.366(11) .
N1 C2 1.453(9) .
N2 C5 1.318(10) .
N2 C4 1.370(11) .
N2 C6 1.447(11) .
C1 C2 1.532(10) .
C2 H2A 0.9700 .
C2 H2B 0.9700 .
C3 C4 1.321(13) .
C3 H3A 0.9300 .
C4 H4A 0.9300 .
C5 H5A 0.9300 .
C6 H6A 0.9600 .
C6 H6B 0.9600 .
C6 H6C 0.9600 .

loop_
_geom_hbond_atom_site_label_D
_geom_hbond_atom_site_label_H
_geom_hbond_atom_site_label_A
_geom_hbond_distance_DH
_geom_hbond_distance_HA
_geom_hbond_distance_DA
_geom_hbond_angle_DHA
_geom_hbond_site_symmetry_A
C2 H2A Cl1 0.97 2.62 3.529(8) 155.6 4_666
C2 H2B Cl1 0.97 2.86 3.739(8) 151.5 1_655
C3 H3A Cl2 0.93 2.77 3.452(9) 131.3 3_666
C4 H4A Cl1 0.93 2.95 3.613(9) 129.3 3_667
C5 H5A Cl1 0.93 2.88 3.487(8) 123.8 1_656
C5 H5A O1 0.93 2.35 3.049(10) 132.0 4_566

loop_
_geom_torsion_atom_site_label_1
_geom_torsion_atom_site_label_2
_geom_torsion_atom_site_label_3
_geom_torsion_atom_site_label_4
_geom_torsion
Pb1 O2 C1 O1 -3.5(8)
Pb1 O2 C1 C2 177.8(6)
Pb1 O1 C1 O2 3.6(8)
Pb1 O1 C1 C2 -177.7(6)
C5 N1 C2 C1 93.8(9)
C3 N1 C2 C1 -83.8(10)
O2 C1 C2 N1 -11.3(11)
O1 C1 C2 N1 170.0(7)
C5 N1 C3 C4 1.0(12)
C2 N1 C3 C4 179.0(8)
N1 C3 C4 N2 -0.5(13)
C5 N2 C4 C3 -0.2(12)
C6 N2 C4 C3 179.1(11)
C3 N1 C5 N2 -1.1(10)
C2 N1 C5 N2 -179.1(7)
C4 N2 C5 N1 0.8(10)
C6 N2 C5 N1 -178.5(9)
